data_7219862
loop_
_publ_author_name
'Yu, Qiong'
'Wang, Zhixin'
'Yang, Hongwei'
'Wu, Bo'
'Lin, Qiuhan'
'Ju, Xuehai'
'Lu, Chunxu'
'Cheng, Guangbin'

_publ_section_title
;
 N-Trinitroethyl-substituted azoxyfurazan: high detonation performance
 energetic materials
;
_journal_name_full 'RSC Adv.'
_journal_paper_doi 10.1039/C5RA03230J
_journal_year 2015
_chemical_formula_sum 'C8 H6 N14 O15'
_chemical_formula_weight 538.27
_chemical_name_systematic
; 
 ? 
;
_space_group_IT_number 15
_symmetry_cell_setting monoclinic
_symmetry_space_group_name_Hall '-C 2yc'
_symmetry_space_group_name_H-M 'C 1 2/c 1'
_atom_sites_solution_hydrogens geom
_atom_sites_solution_primary direct
_atom_sites_solution_secondary difmap
_audit_creation_method SHELXL-97
_audit_update_record
;
2014-04-01 deposited with the CCDC.
2015-03-12 downloaded from the CCDC.
;
_cell_angle_alpha 90.00
_cell_angle_beta 100.11(3)
_cell_angle_gamma 90.00
_cell_formula_units_Z 4
_cell_length_a 21.343(4)
_cell_length_b 7.8125(16)
_cell_length_c 11.766(2)
_cell_measurement_reflns_used 2485
_cell_measurement_temperature 173(2)
_cell_measurement_theta_max 27.8267
_cell_measurement_theta_min 1.9385
_cell_volume 1931.4(7)
_computing_cell_refinement crystalclear
_computing_data_collection crystalclear
_computing_data_reduction crystalclear
_computing_molecular_graphics 'Bruker SHELXTL'
_computing_publication_material 'Bruker SHELXTL'
_computing_structure_refinement 'SHELXL-97 (Sheldrick, 2008)'
_computing_structure_solution 'SHELXS-97 (Sheldrick, 2008)'
_diffrn_ambient_temperature 173(2)
_diffrn_detector_area_resol_mean 7.31
_diffrn_measured_fraction_theta_full 0.999
_diffrn_measured_fraction_theta_max 0.999
_diffrn_measurement_device_type 'rigaku saturn'
_diffrn_measurement_method '\w scans'
_diffrn_radiation_monochromator multilayer
_diffrn_radiation_source 'rotating anode'
_diffrn_radiation_type MoK\a
_diffrn_radiation_wavelength 0.71073
_diffrn_reflns_av_R_equivalents 0.0447
_diffrn_reflns_av_sigmaI/netI 0.0371
_diffrn_reflns_limit_h_max 28
_diffrn_reflns_limit_h_min -28
_diffrn_reflns_limit_k_max 10
_diffrn_reflns_limit_k_min -10
_diffrn_reflns_limit_l_max 15
_diffrn_reflns_limit_l_min -14
_diffrn_reflns_number 11713
_diffrn_reflns_theta_full 27.87
_diffrn_reflns_theta_max 27.87
_diffrn_reflns_theta_min 1.94
_diffrn_standards_decay_% 0
_diffrn_standards_interval_count 0
_diffrn_standards_interval_time 0
_diffrn_standards_number 0
_exptl_absorpt_coefficient_mu 0.178
_exptl_absorpt_correction_T_max 0.9790
_exptl_absorpt_correction_T_min 0.9653
_exptl_absorpt_correction_type multi-scan
_exptl_absorpt_process_details crystalclear
_exptl_crystal_density_diffrn 1.851
_exptl_crystal_density_method 'not measured'
_exptl_crystal_F_000 1088
_exptl_crystal_size_max 0.20
_exptl_crystal_size_mid 0.18
_exptl_crystal_size_min 0.12
_refine_diff_density_max 0.429
_refine_diff_density_min -0.244
_refine_diff_density_rms 0.055
_refine_ls_extinction_method none
_refine_ls_goodness_of_fit_ref 1.151
_refine_ls_hydrogen_treatment mixed
_refine_ls_matrix_type full
_refine_ls_number_parameters 176
_refine_ls_number_reflns 2303
_refine_ls_number_restraints 0
_refine_ls_restrained_S_all 1.151
_refine_ls_R_factor_all 0.0741
_refine_ls_R_factor_gt 0.0511
_refine_ls_shift/su_max 0.000
_refine_ls_shift/su_mean 0.000
_refine_ls_structure_factor_coef Fsqd
_refine_ls_weighting_details 'calc w=1/[\s^2^(Fo^2^)+(0.0500P)^2^+1.1523P] where P=(Fo^2^+2Fc^2^)/3'
_refine_ls_weighting_scheme calc
_refine_ls_wR_factor_gt 0.1126
_refine_ls_wR_factor_ref 0.1204
_reflns_number_gt 1752
_reflns_number_total 2303
_reflns_threshold_expression >2sigma(I)
_cod_data_source_file c5ra03230j2.cif
_cod_data_source_block shelxl
_cod_depositor_comments
;
The following automatic conversions were performed:

'_symmetry_cell_setting' value 'Monoclinic' changed to 'monoclinic'
according to
/usr/data/users/saulius/crontab/automatic-downloads/rss-feeds/RSC/lib/dictionaries/cif_core.dic
dictionary named 'cif_core.dic' version 2.4.2 from 2011-04-26.

'_exptl_absorpt_correction_type' value 'MULTI-SCAN' changed to
'multi-scan' according to
/usr/data/users/saulius/crontab/automatic-downloads/rss-feeds/RSC/lib/dictionaries/cif_core.dic
dictionary named 'cif_core.dic' version 2.4.2 from 2011-04-26.

Automatic conversion script
Id: cif_fix_values 3105 2015-03-04 15:46:00Z robertas 
;
_cod_original_sg_symbol_H-M C2/c
_cod_database_code 7219862

loop_
_symmetry_equiv_pos_as_xyz
'x, y, z'
'-x, y, -z+1/2'
'x+1/2, y+1/2, z'
'-x+1/2, y+1/2, -z+1/2'
'-x, -y, -z'
'x, -y, z-1/2'
'-x+1/2, -y+1/2, -z'
'x+1/2, -y+1/2, z-1/2'

loop_
_atom_site_label
_atom_site_type_symbol
_atom_site_fract_x
_atom_site_fract_y
_atom_site_fract_z
_atom_site_U_iso_or_equiv
_atom_site_adp_type
_atom_site_occupancy
_atom_site_symmetry_multiplicity
_atom_site_calc_flag
_atom_site_refinement_flags
O1 O 0.50528(14) 0.4255(4) 0.1415(3) 0.0392(8) Uani 0.50 1 d P
O2 O 0.32396(9) 0.5044(2) -0.10222(15) 0.0473(5) Uani 1 1 d .
O3 O 0.35228(9) -0.0457(3) -0.00296(15) 0.0468(5) Uani 1 1 d .
O4 O 0.43649(8) -0.1597(2) 0.10180(16) 0.0467(5) Uani 1 1 d .
O5 O 0.45108(7) 0.0724(2) 0.32446(13) 0.0346(4) Uani 1 1 d .
O6 O 0.41819(8) -0.1877(2) 0.34263(17) 0.0516(5) Uani 1 1 d .
O7 O 0.27990(7) -0.0925(2) 0.28734(14) 0.0396(4) Uani 1 1 d .
O8 O 0.29904(9) -0.2647(2) 0.15261(18) 0.0565(5) Uani 1 1 d .
N1 N 0.48283(9) 0.4747(2) 0.03600(16) 0.0298(4) Uani 1 1 d .
N2 N 0.38622(10) 0.5502(2) -0.09614(18) 0.0424(5) Uani 1 1 d .
N3 N 0.31566(9) 0.3947(2) -0.01134(17) 0.0348(5) Uani 1 1 d .
N4 N 0.38779(8) 0.2713(2) 0.14247(16) 0.0269(4) Uani 1 1 d .
H4 H 0.4222(12) 0.299(3) 0.191(2) 0.039(7) Uiso 1 1 d .
N5 N 0.38653(9) -0.0812(2) 0.08739(17) 0.0312(4) Uani 1 1 d .
N6 N 0.41538(8) -0.0470(2) 0.29706(16) 0.0295(4) Uani 1 1 d .
N7 N 0.30846(9) -0.1384(2) 0.21228(17) 0.0319(4) Uani 1 1 d .
C1 C 0.41629(10) 0.4720(2) -0.00474(19) 0.0275(5) Uani 1 1 d .
C2 C 0.37245(9) 0.3747(2) 0.04871(18) 0.0241(4) Uani 1 1 d .
C3 C 0.33999(9) 0.1664(2) 0.18214(18) 0.0248(4) Uani 1 1 d .
H3A H 0.2996 0.1731 0.1262 0.030 Uiso 1 1 calc R
H3B H 0.3321 0.2096 0.2574 0.030 Uiso 1 1 calc R
C4 C 0.36231(9) -0.0187(2) 0.19481(17) 0.0231(4) Uani 1 1 d .

loop_
_atom_site_aniso_label
_atom_site_aniso_U_11
_atom_site_aniso_U_22
_atom_site_aniso_U_33
_atom_site_aniso_U_23
_atom_site_aniso_U_13
_atom_site_aniso_U_12
O1 0.0284(16) 0.0463(19) 0.0391(19) 0.0192(15) -0.0042(14) -0.0080(14)
O2 0.0498(11) 0.0383(9) 0.0464(11) 0.0109(8) -0.0115(8) 0.0017(8)
O3 0.0490(11) 0.0619(12) 0.0296(10) -0.0075(8) 0.0074(8) 0.0041(9)
O4 0.0317(9) 0.0468(10) 0.0630(12) -0.0214(9) 0.0125(8) 0.0068(8)
O5 0.0299(8) 0.0391(9) 0.0336(9) -0.0004(7) 0.0020(7) -0.0056(7)
O6 0.0364(10) 0.0456(10) 0.0700(13) 0.0327(9) 0.0011(9) -0.0026(8)
O7 0.0271(8) 0.0565(11) 0.0373(9) 0.0096(8) 0.0113(7) -0.0079(7)
O8 0.0596(12) 0.0346(10) 0.0779(14) -0.0105(10) 0.0193(10) -0.0233(9)
N1 0.0377(10) 0.0189(8) 0.0325(11) 0.0030(7) 0.0054(8) -0.0037(7)
N2 0.0555(13) 0.0279(10) 0.0419(13) 0.0081(9) 0.0032(10) -0.0026(9)
N3 0.0314(10) 0.0268(9) 0.0418(12) 0.0027(8) -0.0061(9) 0.0010(8)
N4 0.0203(8) 0.0264(9) 0.0326(10) 0.0052(8) 0.0008(7) -0.0076(7)
N5 0.0301(10) 0.0268(9) 0.0391(12) -0.0082(8) 0.0132(9) -0.0030(8)
N6 0.0213(9) 0.0336(10) 0.0346(10) 0.0082(8) 0.0072(7) -0.0007(8)
N7 0.0262(9) 0.0288(9) 0.0398(11) 0.0067(8) 0.0038(8) -0.0075(8)
C1 0.0318(11) 0.0175(9) 0.0327(12) 0.0003(8) 0.0047(9) -0.0017(8)
C2 0.0238(10) 0.0170(9) 0.0308(11) -0.0024(8) 0.0025(8) -0.0018(7)
C3 0.0204(9) 0.0229(9) 0.0323(11) 0.0006(9) 0.0079(8) -0.0005(8)
C4 0.0204(9) 0.0238(10) 0.0267(11) 0.0002(8) 0.0081(8) -0.0025(8)

loop_
_atom_type_symbol
_atom_type_description
_atom_type_scat_dispersion_real
_atom_type_scat_dispersion_imag
_atom_type_scat_source
C C 0.0033 0.0016 'International Tables Vol C Tables 4.2.6.8 and 6.1.1.4'
H H 0.0000 0.0000 'International Tables Vol C Tables 4.2.6.8 and 6.1.1.4'
N N 0.0061 0.0033 'International Tables Vol C Tables 4.2.6.8 and 6.1.1.4'
O O 0.0106 0.0060 'International Tables Vol C Tables 4.2.6.8 and 6.1.1.4'

loop_
_geom_angle_atom_site_label_1
_geom_angle_atom_site_label_2
_geom_angle_atom_site_label_3
_geom_angle
_geom_angle_site_symmetry_1
N2 O2 N3 111.79(16) .
N1 N1 O1 124.3(3) 5_665
N1 N1 C1 116.0(2) 5_665
O1 N1 C1 119.7(2) .
C1 N2 O2 104.71(18) .
C2 N3 O2 104.87(17) .
C2 N4 C3 120.97(17) .
C2 N4 H4 116.1(17) .
C3 N4 H4 119.1(17) .
O3 N5 O4 128.1(2) .
O3 N5 C4 114.38(17) .
O4 N5 C4 117.50(19) .
O5 N6 O6 126.62(19) .
O5 N6 C4 116.52(17) .
O6 N6 C4 116.86(18) .
O8 N7 O7 127.69(19) .
O8 N7 C4 118.41(19) .
O7 N7 C4 113.90(18) .
N2 C1 N1 126.2(2) .
N2 C1 C2 110.23(19) .
N1 C1 C2 123.50(18) .
N3 C2 N4 125.49(19) .
N3 C2 C1 108.41(18) .
N4 C2 C1 126.01(18) .
N4 C3 C4 110.09(16) .
N4 C3 H3A 109.6 .
C4 C3 H3A 109.6 .
N4 C3 H3B 109.6 .
C4 C3 H3B 109.6 .
H3A C3 H3B 108.2 .
N6 C4 C3 113.15(16) .
N6 C4 N7 106.26(15) .
C3 C4 N7 111.46(15) .
N6 C4 N5 107.20(16) .
C3 C4 N5 111.62(16) .
N7 C4 N5 106.78(16) .

loop_
_geom_bond_atom_site_label_1
_geom_bond_atom_site_label_2
_geom_bond_distance
_geom_bond_site_symmetry_2
O1 N1 1.307(3) .
O2 N2 1.366(3) .
O2 N3 1.406(3) .
O3 N5 1.212(3) .
O4 N5 1.216(2) .
O5 N6 1.211(2) .
O6 N6 1.220(2) .
O7 N7 1.212(2) .
O8 N7 1.208(3) .
N1 N1 1.277(3) 5_665
N1 C1 1.417(3) .
N2 C1 1.304(3) .
N3 C2 1.301(3) .
N4 C2 1.360(3) .
N4 C3 1.448(2) .
N4 H4 0.87(3) .
N5 C4 1.527(3) .
N6 C4 1.517(3) .
N7 C4 1.523(3) .
C1 C2 1.434(3) .
C3 C4 1.522(3) .
C3 H3A 0.9900 .
C3 H3B 0.9900 .

loop_
_geom_hbond_atom_site_label_D
_geom_hbond_atom_site_label_H
_geom_hbond_atom_site_label_A
_geom_hbond_distance_DH
_geom_hbond_distance_HA
_geom_hbond_distance_DA
_geom_hbond_angle_DHA
_geom_hbond_site_symmetry_A
N4 H4 O1 0.87(3) 2.20(3) 2.784(3) 124(2) .
N4 H4 O5 0.87(3) 2.37(2) 2.795(2) 110(2) .
N4 H4 O1 0.87(3) 2.49(3) 3.329(4) 162(2) 2_655

loop_
_geom_torsion_atom_site_label_1
_geom_torsion_atom_site_label_2
_geom_torsion_atom_site_label_3
_geom_torsion_atom_site_label_4
_geom_torsion
_geom_torsion_site_symmetry_1
N3 O2 N2 C1 0.1(2) .
N2 O2 N3 C2 0.0(2) .
O2 N2 C1 N1 177.70(19) .
O2 N2 C1 C2 -0.1(2) .
N1 N1 C1 N2 -16.6(4) 5_665
O1 N1 C1 N2 164.0(3) .
N1 N1 C1 C2 161.0(2) 5_665
O1 N1 C1 C2 -18.5(3) .
O2 N3 C2 N4 -176.69(19) .
O2 N3 C2 C1 0.0(2) .
C3 N4 C2 N3 2.1(3) .
C3 N4 C2 C1 -173.97(19) .
N2 C1 C2 N3 0.1(2) .
N1 C1 C2 N3 -177.78(19) .
N2 C1 C2 N4 176.7(2) .
N1 C1 C2 N4 -1.2(3) .
C2 N4 C3 C4 127.8(2) .
O5 N6 C4 C3 -30.4(2) .
O6 N6 C4 C3 150.25(19) .
O5 N6 C4 N7 -153.04(17) .
O6 N6 C4 N7 27.6(2) .
O5 N6 C4 N5 93.1(2) .
O6 N6 C4 N5 -86.3(2) .
N4 C3 C4 N6 72.0(2) .
N4 C3 C4 N7 -168.35(17) .
N4 C3 C4 N5 -49.1(2) .
O8 N7 C4 N6 -106.1(2) .
O7 N7 C4 N6 73.6(2) .
O8 N7 C4 C3 130.2(2) .
O7 N7 C4 C3 -50.0(2) .
O8 N7 C4 N5 8.1(3) .
O7 N7 C4 N5 -172.19(17) .
O3 N5 C4 N6 -170.63(17) .
O4 N5 C4 N6 9.7(2) .
O3 N5 C4 C3 -46.2(2) .
O4 N5 C4 C3 134.16(18) .
O3 N5 C4 N7 75.8(2) .
O4 N5 C4 N7 -103.8(2) .
